data_4506889
loop_
_publ_author_name
'Guo, Qianqian'
'Xu, Chunying'
'Zhao, Bei'
'Jia, Yanyuan'
'Hou, Hongwei'
'Fan, Yaoting'

_publ_section_title
;
 Syntheses, Characterizations, and Properties of Five Interpenetrating
 Complexes Based on 1,4-Benzenedicarboxylic Acid and a Series of
 Benzimidazole-Based Linkers
;
_journal_issue 11
_journal_name_full 'Crystal Growth &amp; Design'
_journal_page_first 5439
_journal_paper_doi 10.1021/cg3010272
_journal_volume 12
_journal_year 2012
_chemical_formula_moiety 'C32 H26 Co N4 O4, 2(HO0.50)'
_chemical_formula_sum 'C32 H28 Co N4 O5'
_chemical_formula_weight 607.51
_chemical_name_systematic
; 
 ? 
;
_space_group_IT_number 15
_symmetry_cell_setting monoclinic
_symmetry_space_group_name_Hall '-C 2yc'
_symmetry_space_group_name_H-M 'C 1 2/c 1'
_atom_sites_solution_hydrogens geom
_atom_sites_solution_primary direct
_atom_sites_solution_secondary difmap
_audit_creation_method SHELXL-97
_cell_angle_alpha 90.00
_cell_angle_beta 100.80(3)
_cell_angle_gamma 90.00
_cell_formula_units_Z 4
_cell_length_a 22.412(4)
_cell_length_b 8.3970(17)
_cell_length_c 16.207(3)
_cell_measurement_reflns_used 4535
_cell_measurement_temperature 293(2)
_cell_measurement_theta_max 29.1380
_cell_measurement_theta_min 1.8500
_cell_volume 2996.0(10)
_computing_cell_refinement 'CrystalClear (Rigaku/MSC Inc., 2006)'
_computing_data_collection 'CrystalClear (Rigaku/MSC Inc., 2006)'
_computing_data_reduction 'CrystalClear (Rigaku/MSC Inc., 2006)'
_computing_molecular_graphics SHELXTL
_computing_publication_material SHELXTL
_computing_structure_refinement 'SHELXL-97 (Sheldrick, 1997)'
_computing_structure_solution 'SHELXS-97 (Sheldrick, 1990)'
_diffrn_ambient_temperature 293(2)
_diffrn_detector_area_resol_mean 28.5714
_diffrn_measured_fraction_theta_full 0.975
_diffrn_measured_fraction_theta_max 0.975
_diffrn_measurement_device_type 'Rigaku Saturn'
_diffrn_measurement_method \w
_diffrn_radiation_monochromator graphite
_diffrn_radiation_source 'fine-focus sealed tube'
_diffrn_radiation_type MoK\a
_diffrn_radiation_wavelength 0.71073
_diffrn_reflns_av_R_equivalents 0.0352
_diffrn_reflns_av_sigmaI/netI 0.0269
_diffrn_reflns_limit_h_max 26
_diffrn_reflns_limit_h_min -26
_diffrn_reflns_limit_k_max 9
_diffrn_reflns_limit_k_min -9
_diffrn_reflns_limit_l_max 19
_diffrn_reflns_limit_l_min -18
_diffrn_reflns_number 14088
_diffrn_reflns_theta_full 25.00
_diffrn_reflns_theta_max 25.00
_diffrn_reflns_theta_min 2.56
_exptl_absorpt_coefficient_mu 0.619
_exptl_absorpt_correction_T_max 0.8862
_exptl_absorpt_correction_T_min 0.8606
_exptl_absorpt_correction_type multi-scan
_exptl_absorpt_process_details 'Jacobson, R. (1998) Private communication'
_exptl_crystal_colour purple
_exptl_crystal_density_diffrn 1.347
_exptl_crystal_density_method 'not measured'
_exptl_crystal_description Prism
_exptl_crystal_F_000 1260
_exptl_crystal_size_max 0.25
_exptl_crystal_size_mid 0.23
_exptl_crystal_size_min 0.20
_refine_diff_density_max 0.727
_refine_diff_density_min -0.253
_refine_diff_density_rms 0.078
_refine_ls_extinction_method none
_refine_ls_goodness_of_fit_ref 1.112
_refine_ls_hydrogen_treatment constr
_refine_ls_matrix_type full
_refine_ls_number_parameters 196
_refine_ls_number_reflns 2562
_refine_ls_number_restraints 0
_refine_ls_restrained_S_all 1.112
_refine_ls_R_factor_all 0.0612
_refine_ls_R_factor_gt 0.0580
_refine_ls_shift/su_max 0.000
_refine_ls_shift/su_mean 0.000
_refine_ls_structure_factor_coef Fsqd
_refine_ls_weighting_details 'calc w=1/[\s^2^(Fo^2^)+(0.0990P)^2^+2.0973P] where P=(Fo^2^+2Fc^2^)/3'
_refine_ls_weighting_scheme calc
_refine_ls_wR_factor_gt 0.1562
_refine_ls_wR_factor_ref 0.1602
_reflns_number_gt 2421
_reflns_number_total 2562
_reflns_threshold_expression >2sigma(I)
_cod_data_source_file cg3010272_si_002.cif
_cod_data_source_block 2
_cod_depositor_comments
;
The following automatic conversions were performed:

'_symmetry_cell_setting' value 'Monoclinic' changed to 'monoclinic'
according to /home/saulius/struct/CIF-dictionaries/cif_core.dic
dictionary named 'cif_core.dic' version 2.4.2 from
2011-04-26.

'_exptl_absorpt_correction_type' value 'Multi-scan'
changed to 'multi-scan' according to
/home/saulius/struct/CIF-dictionaries/cif_core.dic dictionary named
'cif_core.dic' version 2.4.2 from 2011-04-26.

Automatic conversion script
Id: cif_fix_values 1891 2012-01-12 08:04:46Z andrius 
;
_cod_original_sg_symbol_H-M 'C 2/c'
_cod_database_code 4506889

loop_
_symmetry_equiv_pos_as_xyz
'x, y, z'
'-x, y, -z+1/2'
'x+1/2, y+1/2, z'
'-x+1/2, y+1/2, -z+1/2'
'-x, -y, -z'
'x, -y, z-1/2'
'-x+1/2, -y+1/2, -z'
'x+1/2, -y+1/2, z-1/2'

loop_
_atom_site_label
_atom_site_type_symbol
_atom_site_fract_x
_atom_site_fract_y
_atom_site_fract_z
_atom_site_U_iso_or_equiv
_atom_site_adp_type
_atom_site_occupancy
_atom_site_symmetry_multiplicity
_atom_site_calc_flag
_atom_site_refinement_flags
Co1 Co 0.0000 -0.06772(6) 0.2500 0.0354(3) Uani 1 2 d S
O1 O 0.02406(13) -0.1692(3) 0.36287(17) 0.0559(7) Uani 1 1 d .
O2 O -0.05824(15) -0.2958(3) 0.30080(18) 0.0689(8) Uani 1 1 d .
N1 N 0.07041(12) 0.0883(3) 0.24805(16) 0.0368(6) Uani 1 1 d .
N2 N 0.13901(13) 0.2722(3) 0.29633(18) 0.0468(7) Uani 1 1 d .
C1 C 0.06208(19) 0.2121(5) 0.3848(2) 0.0566(9) Uani 1 1 d .
H1A H 0.0347 0.3010 0.3762 0.085 Uiso 1 1 calc R
H2B H 0.0934 0.2320 0.4329 0.085 Uiso 1 1 calc R
H3C H 0.0402 0.1176 0.3941 0.085 Uiso 1 1 calc R
C2 C 0.09009(15) 0.1903(4) 0.3092(2) 0.0419(7) Uani 1 1 d .
C3 C 0.11037(13) 0.1048(4) 0.1913(2) 0.0379(7) Uani 1 1 d .
C4 C 0.11087(17) 0.0294(4) 0.1153(2) 0.0486(8) Uani 1 1 d .
H4 H 0.0816 -0.0456 0.0936 0.058 Uiso 1 1 calc R
C5 C 0.15732(19) 0.0711(5) 0.0731(3) 0.0581(10) Uani 1 1 d .
H5 H 0.1587 0.0229 0.0218 0.070 Uiso 1 1 calc R
C6 C 0.20134(18) 0.1815(5) 0.1049(3) 0.0645(11) Uani 1 1 d .
H6 H 0.2322 0.2040 0.0754 0.077 Uiso 1 1 calc R
C7 C 0.20030(17) 0.2586(5) 0.1792(3) 0.0589(10) Uani 1 1 d .
H7 H 0.2295 0.3341 0.2005 0.071 Uiso 1 1 calc R
C8 C 0.15353(15) 0.2189(4) 0.2215(2) 0.0447(8) Uani 1 1 d .
C9 C 0.17325(19) 0.3907(5) 0.3535(3) 0.0603(10) Uani 1 1 d .
H8A H 0.1449 0.4636 0.3721 0.072 Uiso 1 1 calc R
H9B H 0.1989 0.4520 0.3232 0.072 Uiso 1 1 calc R
C10 C 0.21232(16) 0.3150(4) 0.4293(2) 0.0513(9) Uani 1 1 d .
C11 C 0.2451(2) 0.1789(5) 0.4235(3) 0.0644(11) Uani 1 1 d .
H10 H 0.2419 0.1291 0.3716 0.077 Uiso 1 1 calc R
C12 C 0.21700(19) 0.3869(5) 0.5071(3) 0.0593(10) Uani 1 1 d .
H11 H 0.1949 0.4787 0.5129 0.071 Uiso 1 1 calc R
C25 C -0.01524(18) -0.2814(4) 0.3606(2) 0.0518(9) Uani 1 1 d .
C26 C -0.00714(16) -0.3937(4) 0.4327(2) 0.0411(7) Uani 1 1 d .
C27 C -0.05193(16) -0.5070(4) 0.4383(2) 0.0471(8) Uani 1 1 d .
H12 H -0.0868 -0.5120 0.3970 0.056 Uiso 1 1 calc R
C28 C 0.04446(16) -0.3894(4) 0.4952(2) 0.0460(8) Uani 1 1 d .
H13 H 0.0746 -0.3147 0.4919 0.055 Uiso 1 1 calc R
O5 O 0.34687(19) 0.2949(6) 0.1466(3) 0.0534(12) Uani 0.50 1 d P

loop_
_atom_site_aniso_label
_atom_site_aniso_U_11
_atom_site_aniso_U_22
_atom_site_aniso_U_33
_atom_site_aniso_U_23
_atom_site_aniso_U_13
_atom_site_aniso_U_12
Co1 0.0355(4) 0.0339(4) 0.0371(4) 0.000 0.0076(2) 0.000
O1 0.0721(17) 0.0410(13) 0.0598(15) 0.0146(11) 0.0262(13) 0.0051(12)
O2 0.078(2) 0.0737(18) 0.0533(16) 0.0201(13) 0.0086(15) 0.0118(15)
N1 0.0363(13) 0.0388(13) 0.0361(13) -0.0026(10) 0.0090(10) 0.0016(11)
N2 0.0467(15) 0.0393(15) 0.0537(16) -0.0030(12) 0.0081(13) -0.0106(12)
C1 0.063(2) 0.058(2) 0.051(2) -0.0180(17) 0.0168(18) -0.0024(17)
C2 0.0423(17) 0.0371(16) 0.0445(18) -0.0026(13) 0.0036(14) 0.0008(13)
C3 0.0340(15) 0.0377(15) 0.0433(17) 0.0076(13) 0.0105(13) 0.0007(12)
C4 0.0519(19) 0.0524(19) 0.0445(18) -0.0004(15) 0.0168(15) 0.0003(16)
C5 0.060(2) 0.067(3) 0.052(2) 0.0075(17) 0.0245(18) 0.0074(18)
C6 0.050(2) 0.080(3) 0.070(3) 0.024(2) 0.0275(19) 0.005(2)
C7 0.0423(19) 0.065(2) 0.070(2) 0.018(2) 0.0116(17) -0.0109(17)
C8 0.0414(17) 0.0441(18) 0.0470(18) 0.0063(14) 0.0045(14) -0.0004(13)
C9 0.062(2) 0.0450(19) 0.068(2) -0.0077(18) -0.0009(19) -0.0180(18)
C10 0.0476(19) 0.0455(19) 0.060(2) -0.0120(16) 0.0067(16) -0.0168(15)
C11 0.072(3) 0.062(2) 0.056(2) -0.0206(18) 0.004(2) -0.001(2)
C12 0.061(2) 0.049(2) 0.065(2) -0.0139(18) 0.0048(19) 0.0014(17)
C25 0.064(2) 0.048(2) 0.047(2) 0.0092(16) 0.0211(18) 0.0164(17)
C26 0.0536(19) 0.0324(15) 0.0406(16) 0.0018(13) 0.0173(14) 0.0039(13)
C27 0.0517(19) 0.0433(18) 0.0447(18) 0.0016(15) 0.0053(14) 0.0033(15)
C28 0.055(2) 0.0345(16) 0.0500(19) 0.0024(14) 0.0146(16) -0.0055(14)
O5 0.023(2) 0.053(3) 0.078(3) -0.004(2) -0.007(2) -0.0158(19)

loop_
_atom_type_symbol
_atom_type_description
_atom_type_scat_dispersion_real
_atom_type_scat_dispersion_imag
_atom_type_scat_source
C C 0.0033 0.0016 'International Tables Vol C Tables 4.2.6.8 and 6.1.1.4'
H H 0.0000 0.0000 'International Tables Vol C Tables 4.2.6.8 and 6.1.1.4'
Co Co 0.3494 0.9721 'International Tables Vol C Tables 4.2.6.8 and 6.1.1.4'
N N 0.0061 0.0033 'International Tables Vol C Tables 4.2.6.8 and 6.1.1.4'
O O 0.0106 0.0060 'International Tables Vol C Tables 4.2.6.8 and 6.1.1.4'

loop_
_geom_angle_atom_site_label_1
_geom_angle_atom_site_label_2
_geom_angle_atom_site_label_3
_geom_angle
_geom_angle_site_symmetry_1
_geom_angle_site_symmetry_3
O1 Co1 O1 129.51(15) 2 .
O1 Co1 N1 109.51(10) 2 .
O1 Co1 N1 102.10(11) . .
O1 Co1 N1 102.10(11) 2 2
O1 Co1 N1 109.51(10) . 2
N1 Co1 N1 100.83(14) . 2
C25 O1 Co1 102.8(2) . .
C2 N1 C3 105.2(3) . .
C2 N1 Co1 123.4(2) . .
C3 N1 Co1 131.1(2) . .
C2 N2 C8 107.6(3) . .
C2 N2 C9 126.3(3) . .
C8 N2 C9 126.0(3) . .
C2 C1 H1A 109.5 . .
C2 C1 H2B 109.5 . .
H1A C1 H2B 109.5 . .
C2 C1 H3C 109.5 . .
H1A C1 H3C 109.5 . .
H2B C1 H3C 109.5 . .
N1 C2 N2 112.5(3) . .
N1 C2 C1 124.3(3) . .
N2 C2 C1 123.1(3) . .
C8 C3 C4 120.6(3) . .
C8 C3 N1 109.0(3) . .
C4 C3 N1 130.4(3) . .
C3 C4 C5 116.9(3) . .
C3 C4 H4 121.6 . .
C5 C4 H4 121.6 . .
C6 C5 C4 122.2(4) . .
C6 C5 H5 118.9 . .
C4 C5 H5 118.9 . .
C7 C6 C5 121.0(3) . .
C7 C6 H6 119.5 . .
C5 C6 H6 119.5 . .
C6 C7 C8 117.1(4) . .
C6 C7 H7 121.4 . .
C8 C7 H7 121.4 . .
C3 C8 N2 105.6(3) . .
C3 C8 C7 122.1(3) . .
N2 C8 C7 132.3(3) . .
N2 C9 C10 112.5(3) . .
N2 C9 H8A 109.1 . .
C10 C9 H8A 109.1 . .
N2 C9 H9B 109.1 . .
C10 C9 H9B 109.1 . .
H8A C9 H9B 107.8 . .
C11 C10 C12 118.4(4) . .
C11 C10 C9 122.1(4) . .
C12 C10 C9 119.4(3) . .
C10 C11 C12 121.9(4) . 7_556
C10 C11 H10 119.0 . .
C12 C11 H10 119.0 7_556 .
C10 C12 C11 119.7(4) . 7_556
C10 C12 H11 120.2 . .
C11 C12 H11 120.2 7_556 .
O2 C25 O1 121.5(3) . .
O2 C25 C26 121.1(4) . .
O1 C25 C26 117.5(3) . .
C28 C26 C27 118.7(3) . .
C28 C26 C25 121.3(3) . .
C27 C26 C25 120.0(3) . .
C28 C27 C26 120.0(3) 5_546 .
C28 C27 H12 120.0 5_546 .
C26 C27 H12 120.0 . .
C27 C28 C26 121.3(3) 5_546 .
C27 C28 H13 119.3 5_546 .
C26 C28 H13 119.3 . .

loop_
_geom_bond_atom_site_label_1
_geom_bond_atom_site_label_2
_geom_bond_distance
_geom_bond_site_symmetry_2
Co1 O1 1.998(3) 2
Co1 O1 1.998(3) .
Co1 N1 2.056(3) .
Co1 N1 2.056(3) 2
O1 C25 1.286(5) .
O2 C25 1.238(5) .
N1 C2 1.321(4) .
N1 C3 1.406(4) .
N2 C2 1.343(4) .
N2 C8 1.388(5) .
N2 C9 1.474(4) .
C1 C2 1.489(5) .
C1 H1A 0.9600 .
C1 H2B 0.9600 .
C1 H3C 0.9600 .
C3 C8 1.384(5) .
C3 C4 1.386(5) .
C4 C5 1.393(5) .
C4 H4 0.9300 .
C5 C6 1.381(6) .
C5 H5 0.9300 .
C6 C7 1.372(6) .
C6 H6 0.9300 .
C7 C8 1.396(5) .
C7 H7 0.9300 .
C9 C10 1.508(6) .
C9 H8A 0.9700 .
C9 H9B 0.9700 .
C10 C11 1.372(6) .
C10 C12 1.384(6) .
C11 C12 1.391(6) 7_556
C11 H10 0.9300 .
C12 C11 1.391(6) 7_556
C12 H11 0.9300 .
C25 C26 1.485(5) .
C26 C28 1.388(5) .
C26 C27 1.398(5) .
C27 C28 1.370(5) 5_546
C27 H12 0.9300 .
C28 C27 1.370(5) 5_546
C28 H13 0.9300 .

loop_
_geom_torsion_atom_site_label_1
_geom_torsion_atom_site_label_2
_geom_torsion_atom_site_label_3
_geom_torsion_atom_site_label_4
_geom_torsion
_geom_torsion_site_symmetry_1
_geom_torsion_site_symmetry_4
O1 Co1 O1 C25 -43.61(19) 2 .
N1 Co1 O1 C25 -171.9(2) . .
N1 Co1 O1 C25 81.9(2) 2 .
O1 Co1 N1 C2 169.6(2) 2 .
O1 Co1 N1 C2 -50.4(3) . .
N1 Co1 N1 C2 62.5(2) 2 .
O1 Co1 N1 C3 -16.4(3) 2 .
O1 Co1 N1 C3 123.6(3) . .
N1 Co1 N1 C3 -123.5(3) 2 .
C3 N1 C2 N2 0.6(4) . .
Co1 N1 C2 N2 175.9(2) . .
C3 N1 C2 C1 -178.8(3) . .
Co1 N1 C2 C1 -3.5(4) . .
C8 N2 C2 N1 -0.9(4) . .
C9 N2 C2 N1 -177.8(3) . .
C8 N2 C2 C1 178.5(3) . .
C9 N2 C2 C1 1.6(5) . .
C2 N1 C3 C8 0.0(3) . .
Co1 N1 C3 C8 -174.8(2) . .
C2 N1 C3 C4 -178.8(3) . .
Co1 N1 C3 C4 6.4(5) . .
C8 C3 C4 C5 1.7(5) . .
N1 C3 C4 C5 -179.6(3) . .
C3 C4 C5 C6 0.4(5) . .
C4 C5 C6 C7 -1.6(6) . .
C5 C6 C7 C8 0.8(6) . .
C4 C3 C8 N2 178.4(3) . .
N1 C3 C8 N2 -0.6(3) . .
C4 C3 C8 C7 -2.5(5) . .
N1 C3 C8 C7 178.5(3) . .
C2 N2 C8 C3 0.9(3) . .
C9 N2 C8 C3 177.7(3) . .
C2 N2 C8 C7 -178.1(4) . .
C9 N2 C8 C7 -1.2(6) . .
C6 C7 C8 C3 1.2(5) . .
C6 C7 C8 N2 180.0(4) . .
C2 N2 C9 C10 74.3(5) . .
C8 N2 C9 C10 -102.0(4) . .
N2 C9 C10 C11 41.4(5) . .
N2 C9 C10 C12 -140.6(4) . .
C12 C10 C11 C12 -0.7(7) . 7_556
C9 C10 C11 C12 177.3(4) . 7_556
C11 C10 C12 C11 0.7(7) . 7_556
C9 C10 C12 C11 -177.4(4) . 7_556
Co1 O1 C25 O2 -5.9(4) . .
Co1 O1 C25 C26 174.0(2) . .
O2 C25 C26 C28 172.7(3) . .
O1 C25 C26 C28 -7.3(5) . .
O2 C25 C26 C27 -7.2(5) . .
O1 C25 C26 C27 172.9(3) . .
C28 C26 C27 C28 0.1(6) . 5_546
C25 C26 C27 C28 180.0(3) . 5_546
C27 C26 C28 C27 -0.1(6) . 5_546
C25 C26 C28 C27 -180.0(3) . 5_546
